data_4309376
loop_
_publ_author_name
'Andrew J. Mountford'
'Simon J. Lancaster'
'Simon J. Coles'
'Peter N. Horton'
'David L. Hughes'
'Michael B. Hursthouse'
'Mark E. Light'

_publ_section_title
;
Intra- and Intermolecular N-H...F-C Hydrogen-Bonding Interactions in
Amine Adducts of Tris(pentafluorophenyl)borane and -alane
;
_journal_name_full 'Inorganic Chemistry'
_journal_page_first 5921
_journal_page_last 5933
_journal_paper_doi 10.1021/ic050663n
_journal_volume 44
_journal_year 2005
_chemical_formula_moiety 'C20 H7 Al F15 N'
_chemical_formula_structural (C6F5)3AlNHMe2
_chemical_formula_sum 'C20 H7 Al F15 N'
_chemical_formula_weight 573.25
_chemical_name_common 'Compound 2e'
_space_group_IT_number 4
_symmetry_cell_setting monoclinic
_symmetry_space_group_name_Hall 'P 2yb'
_symmetry_space_group_name_H-M 'P 1 21 1'
_atom_sites_solution_hydrogens geom
_atom_sites_solution_primary direct
_atom_sites_solution_secondary difmap
_audit_creation_method SHELXL-97
_cell_angle_alpha 90.00
_cell_angle_beta 94.5110(10)
_cell_angle_gamma 90.00
_cell_formula_units_Z 8
_cell_length_a 15.6465(5)
_cell_length_b 13.1990(4)
_cell_length_c 20.3427(7)
_cell_measurement_temperature 120(2)
_cell_volume 4188.1(2)
_computing_cell_refinement 'DENZO (Otwinowski and MInor, 1997)'
_computing_data_collection 'COLLECT (Hooft, 1998)'
_computing_data_reduction 'DENZO, COLLECT, MAXUS (Mackay et al., 1998)'
_computing_molecular_graphics 'CAMERON (Watkin, et al., 1993)'
_computing_publication_material 'WINGX (Farrugia, 1998)'
_computing_structure_refinement 'SHELXL-97 (Sheldrick, 1997)'
_computing_structure_solution 'SHELXS-97 (Sheldrick, 1990)'
_diffrn_ambient_temperature 120(2)
_diffrn_detector_area_resol_mean '9.091 pixels mm^1^'
_diffrn_measured_fraction_theta_full 0.994
_diffrn_measured_fraction_theta_max 0.994
_diffrn_measurement_device_type 'Bruker Nonius Kappa CCD Area detector'
_diffrn_measurement_method '\f and \w scans to fill the asymmetric unit'
_diffrn_radiation_monochromator graphite
_diffrn_radiation_source 'fine-focus sealed tube'
_diffrn_radiation_type MoK\a
_diffrn_radiation_wavelength 0.71073
_diffrn_reflns_av_R_equivalents 0.0479
_diffrn_reflns_av_sigmaI/netI 0.0678
_diffrn_reflns_limit_h_max 15
_diffrn_reflns_limit_h_min -18
_diffrn_reflns_limit_k_max 15
_diffrn_reflns_limit_k_min -15
_diffrn_reflns_limit_l_max 24
_diffrn_reflns_limit_l_min -24
_diffrn_reflns_number 29216
_diffrn_reflns_theta_full 25.03
_diffrn_reflns_theta_max 25.03
_diffrn_reflns_theta_min 2.92
_exptl_absorpt_coefficient_mu 0.240
_exptl_absorpt_correction_T_max 0.9626
_exptl_absorpt_correction_T_min 0.9272
_exptl_absorpt_correction_type multi-scan
_exptl_absorpt_process_details 'SORTAV (Blessing, 1997)'
_exptl_crystal_density_diffrn 1.818
_exptl_crystal_density_method 'not measured'
_exptl_crystal_F_000 2256
_exptl_crystal_size_max 0.32
_exptl_crystal_size_mid 0.18
_exptl_crystal_size_min 0.16
_refine_diff_density_max 0.309
_refine_diff_density_min -0.331
_refine_diff_density_rms 0.086
_refine_ls_abs_structure_details 'Flack H D (1983), Acta Cryst. A39, 876-881'
_refine_ls_abs_structure_Flack 0.21(14)
_refine_ls_extinction_coef none
_refine_ls_extinction_method none
_refine_ls_goodness_of_fit_ref 1.000
_refine_ls_hydrogen_treatment constr
_refine_ls_matrix_type full
_refine_ls_number_parameters 1341
_refine_ls_number_reflns 13572
_refine_ls_number_restraints 1
_refine_ls_restrained_S_all 1.000
_refine_ls_R_factor_all 0.0592
_refine_ls_R_factor_gt 0.0439
_refine_ls_shift/su_max 0.014
_refine_ls_shift/su_mean 0.002
_refine_ls_structure_factor_coef Fsqd
_refine_ls_weighting_details 'calc w=1/[\s^2^(Fo^2^)+(0.0581P)^2^+0.1116P] where P=(Fo^2^+2Fc^2^)/3'
_refine_ls_weighting_scheme calc
_refine_ls_wR_factor_gt 0.0997
_refine_ls_wR_factor_ref 0.1089
_reflns_number_gt 11341
_reflns_number_total 13572
_reflns_threshold_expression >2sigma(I)
_cod_data_source_file ic050663nsi20050429_025944_11.cif
_cod_data_source_block 03src0069
_cod_depositor_comments
;
The following automatic conversions were performed:
'_symmetry_cell_setting' value 'Monoclinic' changed to 'monoclinic'
according to '/home/saulius/struct/CIF-dictionaries/cif_core.dic'
dictionary named 'cif_core.dic' version 2.4.1 from 2010-06-29.

Automatic conversion script
Id: cif_fix_enum 1527 2010-12-29 10:47:43Z saulius 

The following automatic conversions were performed:

'_exptl_absorpt_correction_type' tag value 'Multi-scans' was replaced
with 'multi-scan' value.

Automatic conversion script
Id: cif_fix_values 1646 2011-03-28 12:23:43Z adriana 
;
_cod_database_code 4309376

loop_
_symmetry_equiv_pos_as_xyz
'x, y, z'
'-x, y+1/2, -z'

loop_
_atom_site_label
_atom_site_type_symbol
_atom_site_fract_x
_atom_site_fract_y
_atom_site_fract_z
_atom_site_U_iso_or_equiv
_atom_site_adp_type
_atom_site_occupancy
_atom_site_symmetry_multiplicity
_atom_site_calc_flag
_atom_site_refinement_flags
_atom_site_disorder_assembly
_atom_site_disorder_group
Al1 Al 1.05013(7) 0.25742(9) 0.95108(5) 0.0205(3) Uani 1 1 d . . .
N1 N 1.1385(2) 0.1618(2) 0.92626(14) 0.0228(7) Uani 1 1 d . . .
H1 H 1.1914 0.1928 0.9358 0.027 Uiso 1 1 calc R . .
F1 F 1.20675(14) 0.36304(18) 0.88580(11) 0.0328(6) Uani 1 1 d . . .
F2 F 1.21351(17) 0.5344(2) 0.81519(12) 0.0464(7) Uani 1 1 d . . .
F3 F 1.07100(19) 0.6508(2) 0.79146(12) 0.0514(8) Uani 1 1 d . . .
F4 F 0.91956(17) 0.5910(2) 0.83698(13) 0.0475(7) Uani 1 1 d . . .
F5 F 0.91351(15) 0.42195(19) 0.90983(12) 0.0365(6) Uani 1 1 d . . .
F6 F 1.22782(15) 0.2461(2) 1.04505(12) 0.0468(8) Uani 1 1 d . . .
F7 F 1.26472(16) 0.3141(2) 1.16794(12) 0.0516(8) Uani 1 1 d . . .
F8 F 1.14471(17) 0.4112(2) 1.23225(11) 0.0435(7) Uani 1 1 d . . .
F9 F 0.98032(18) 0.4235(2) 1.17720(12) 0.0458(7) Uani 1 1 d . . .
F10 F 0.93963(16) 0.3451(2) 1.05632(12) 0.0403(7) Uani 1 1 d . . .
F11 F 0.93975(15) 0.23311(19) 0.81467(10) 0.0343(6) Uani 1 1 d . . .
F12 F 0.79214(15) 0.1371(2) 0.78160(11) 0.0392(6) Uani 1 1 d . . .
F13 F 0.71136(14) 0.0318(2) 0.87400(12) 0.0373(6) Uani 1 1 d . . .
F14 F 0.77987(14) 0.02786(19) 1.00084(11) 0.0348(6) Uani 1 1 d . . .
F15 F 0.92801(14) 0.12443(19) 1.03495(11) 0.0333(6) Uani 1 1 d . . .
C1 C 1.0585(2) 0.3841(3) 0.89755(18) 0.0236(9) Uani 1 1 d . . .
C2 C 1.1328(3) 0.4167(3) 0.87305(18) 0.0249(9) Uani 1 1 d . . .
C3 C 1.1391(3) 0.5037(3) 0.83641(19) 0.0299(10) Uani 1 1 d . . .
C4 C 1.0667(3) 0.5621(4) 0.8238(2) 0.0361(11) Uani 1 1 d . . .
C5 C 0.9900(3) 0.5322(4) 0.8468(2) 0.0352(11) Uani 1 1 d . . .
C6 C 0.9886(3) 0.4456(3) 0.8835(2) 0.0281(10) Uani 1 1 d . . .
C7 C 1.0810(3) 0.2920(3) 1.04598(18) 0.0247(9) Uani 1 1 d . . .
C8 C 1.1632(3) 0.2869(3) 1.07685(19) 0.0292(10) Uani 1 1 d . . .
C9 C 1.1846(3) 0.3235(4) 1.1396(2) 0.0325(10) Uani 1 1 d . . .
C10 C 1.1237(3) 0.3701(3) 1.17292(19) 0.0313(10) Uani 1 1 d . . .
C11 C 1.0408(3) 0.3774(3) 1.1446(2) 0.0303(10) Uani 1 1 d . . .
C12 C 1.0215(3) 0.3369(3) 1.08263(19) 0.0271(10) Uani 1 1 d . . .
C13 C 0.9407(2) 0.1837(3) 0.92633(18) 0.0217(9) Uani 1 1 d . . .
C14 C 0.9020(3) 0.1821(3) 0.86304(19) 0.0240(9) Uani 1 1 d . . .
C15 C 0.8265(2) 0.1341(3) 0.84418(19) 0.0272(9) Uani 1 1 d . . .
C16 C 0.7849(3) 0.0816(3) 0.8906(2) 0.0262(9) Uani 1 1 d . . .
C17 C 0.8208(2) 0.0789(3) 0.95514(19) 0.0245(9) Uani 1 1 d . . .
C18 C 0.8964(2) 0.1289(3) 0.97118(18) 0.0233(9) Uani 1 1 d . . .
C19 C 1.1318(3) 0.1358(4) 0.85393(19) 0.0311(10) Uani 1 1 d . . .
H19A H 1.1784 0.0896 0.8447 0.047 Uiso 1 1 calc R . .
H19B H 1.1361 0.1979 0.8280 0.047 Uiso 1 1 calc R . .
H19C H 1.0765 0.1030 0.8421 0.047 Uiso 1 1 calc R . .
C20 C 1.1381(3) 0.0671(3) 0.9666(2) 0.0339(10) Uani 1 1 d . . .
H20A H 1.0838 0.0311 0.9566 0.051 Uiso 1 1 calc R . .
H20B H 1.1442 0.0846 1.0135 0.051 Uiso 1 1 calc R . .
H20C H 1.1858 0.0236 0.9560 0.051 Uiso 1 1 calc R . .
Al2 Al 0.50778(7) 0.12332(9) 0.06081(5) 0.0205(3) Uani 1 1 d . . .
N2 N 0.5984(2) 0.0183(3) 0.07140(15) 0.0255(8) Uani 1 1 d . . .
H2 H 0.6502 0.0513 0.0675 0.031 Uiso 1 1 calc R . .
F16 F 0.70490(16) 0.1967(2) 0.10347(13) 0.0435(7) Uani 1 1 d . . .
F17 F 0.76219(19) 0.3653(2) 0.16510(17) 0.0700(10) Uani 1 1 d . . .
F18 F 0.6495(2) 0.5048(2) 0.20496(16) 0.0748(11) Uani 1 1 d . . .
F19 F 0.4777(2) 0.4775(2) 0.17759(15) 0.0584(8) Uani 1 1 d . . .
F20 F 0.42029(16) 0.31050(19) 0.11142(12) 0.0375(6) Uani 1 1 d . . .
F21 F 0.42750(15) 0.14529(18) 0.20021(10) 0.0333(6) Uani 1 1 d . . .
F22 F 0.29786(15) 0.04920(19) 0.25062(10) 0.0353(6) Uani 1 1 d . . .
F23 F 0.21631(15) -0.10441(19) 0.18415(12) 0.0367(6) Uani 1 1 d . . .
F24 F 0.25523(15) -0.14886(19) 0.05830(11) 0.0334(6) Uani 1 1 d . . .
F25 F 0.38156(15) -0.04868(19) 0.00487(11) 0.0322(6) Uani 1 1 d . . .
F26 F 0.33579(14) 0.15028(19) -0.03964(11) 0.0332(6) Uani 1 1 d . . .
F27 F 0.32048(15) 0.2100(2) -0.16558(11) 0.0374(6) Uani 1 1 d . . .
F28 F 0.46073(17) 0.2477(2) -0.23071(11) 0.0410(7) Uani 1 1 d . . .
F29 F 0.62084(16) 0.23025(19) -0.16749(12) 0.0389(6) Uani 1 1 d . . .
F30 F 0.63724(14) 0.17154(19) -0.03946(11) 0.0320(6) Uani 1 1 d . . .
C21 C 0.5597(3) 0.2457(3) 0.10681(19) 0.0251(9) Uani 1 1 d . . .
C22 C 0.6457(3) 0.2645(3) 0.1204(2) 0.0329(10) Uani 1 1 d . . .
C23 C 0.6772(3) 0.3502(4) 0.1524(2) 0.0437(13) Uani 1 1 d . . .
C24 C 0.6211(4) 0.4217(4) 0.1721(2) 0.0476(14) Uani 1 1 d . . .
C25 C 0.5330(4) 0.4071(4) 0.1590(2) 0.0422(12) Uani 1 1 d . . .
C26 C 0.5061(3) 0.3209(3) 0.1261(2) 0.0302(10) Uani 1 1 d . . .
C27 C 0.4091(2) 0.0555(3) 0.09899(18) 0.0214(9) Uani 1 1 d . . .
C28 C 0.3843(2) 0.0752(3) 0.16186(18) 0.0232(9) Uani 1 1 d . . .
C29 C 0.3186(3) 0.0264(3) 0.18902(18) 0.0257(9) Uani 1 1 d . . .
C30 C 0.2760(2) -0.0507(3) 0.1555(2) 0.0251(9) Uani 1 1 d . . .
C31 C 0.2971(2) -0.0749(3) 0.0923(2) 0.0260(9) Uani 1 1 d . . .
C32 C 0.3623(2) -0.0204(3) 0.06639(19) 0.0242(9) Uani 1 1 d . . .
C33 C 0.4878(2) 0.1560(3) -0.03506(18) 0.0215(9) Uani 1 1 d . . .
C34 C 0.4097(2) 0.1673(3) -0.06980(18) 0.0243(9) Uani 1 1 d . . .
C35 C 0.3994(3) 0.1987(3) -0.13445(19) 0.0268(9) Uani 1 1 d . . .
C36 C 0.4706(3) 0.2191(3) -0.16737(18) 0.0280(10) Uani 1 1 d . . .
C37 C 0.5506(3) 0.2093(3) -0.13540(19) 0.0272(9) Uani 1 1 d . . .
C38 C 0.5573(2) 0.1795(3) -0.07035(18) 0.0226(9) Uani 1 1 d . . .
C39 C 0.5933(3) -0.0635(3) 0.0213(2) 0.0304(10) Uani 1 1 d . . .
H39A H 0.6427 -0.1087 0.0290 0.046 Uiso 1 1 calc R . .
H39B H 0.5934 -0.0337 -0.0228 0.046 Uiso 1 1 calc R . .
H39C H 0.5403 -0.1022 0.0245 0.046 Uiso 1 1 calc R . .
C40 C 0.6024(3) -0.0243(3) 0.1399(2) 0.0341(11) Uani 1 1 d . . .
H40A H 0.5496 -0.0620 0.1460 0.051 Uiso 1 1 calc R . .
H40B H 0.6085 0.0311 0.1720 0.051 Uiso 1 1 calc R . .
H40C H 0.6517 -0.0700 0.1465 0.051 Uiso 1 1 calc R . .
Al3 Al 0.51614(7) 0.76601(9) 0.55258(5) 0.0191(2) Uani 1 1 d . . .
N3 N 0.6092(2) 0.6660(2) 0.55412(15) 0.0217(7) Uani 1 1 d . . .
H3 H 0.6578 0.7004 0.5429 0.026 Uiso 1 1 calc R . .
F31 F 0.71459(14) 0.84069(18) 0.59264(11) 0.0313(6) Uani 1 1 d . . .
F32 F 0.77053(15) 1.0150(2) 0.64806(12) 0.0402(6) Uani 1 1 d . . .
F33 F 0.65719(18) 1.15406(19) 0.68691(13) 0.0467(7) Uani 1 1 d . . .
F34 F 0.48617(17) 1.1174(2) 0.66890(13) 0.0453(7) Uani 1 1 d . . .
F35 F 0.42866(14) 0.94303(18) 0.61238(11) 0.0318(6) Uani 1 1 d . . .
F36 F 0.44806(15) 0.76776(19) 0.69725(10) 0.0337(6) Uani 1 1 d . . .
F37 F 0.31863(17) 0.6687(2) 0.74651(11) 0.0410(7) Uani 1 1 d . . .
F38 F 0.22346(15) 0.53454(19) 0.67143(11) 0.0373(6) Uani 1 1 d . . .
F39 F 0.25603(14) 0.50515(18) 0.54230(11) 0.0307(6) Uani 1 1 d . . .
F40 F 0.38520(14) 0.60400(17) 0.49250(10) 0.0277(5) Uani 1 1 d . . .
F41 F 0.33953(13) 0.80198(18) 0.45536(11) 0.0293(5) Uani 1 1 d . . .
F42 F 0.32062(14) 0.87149(18) 0.33216(11) 0.0324(6) Uani 1 1 d . . .
F43 F 0.46036(15) 0.92245(19) 0.26746(11) 0.0352(6) Uani 1 1 d . . .
F44 F 0.62066(14) 0.89405(18) 0.32629(11) 0.0312(6) Uani 1 1 d . . .
F45 F 0.64048(13) 0.82331(18) 0.45135(11) 0.0277(5) Uani 1 1 d . . .
C41 C 0.5689(2) 0.8836(3) 0.60179(18) 0.0221(9) Uani 1 1 d . . .
C42 C 0.6554(2) 0.9070(3) 0.61232(18) 0.0238(9) Uani 1 1 d . . .
C43 C 0.6863(3) 0.9955(3) 0.6410(2) 0.0286(10) Uani 1 1 d . . .
C44 C 0.6292(3) 1.0659(3) 0.6608(2) 0.0316(11) Uani 1 1 d . . .
C45 C 0.5424(3) 1.0471(3) 0.6514(2) 0.0307(10) Uani 1 1 d . . .
C46 C 0.5149(2) 0.9577(3) 0.62242(19) 0.0247(9) Uani 1 1 d . . .
C47 C 0.4211(2) 0.6924(3) 0.59188(18) 0.0210(9) Uani 1 1 d . . .
C48 C 0.4010(3) 0.7044(3) 0.65632(18) 0.0251(9) Uani 1 1 d . . .
C49 C 0.3350(3) 0.6549(3) 0.68301(18) 0.0260(9) Uani 1 1 d . . .
C50 C 0.2855(2) 0.5875(3) 0.64487(19) 0.0259(10) Uani 1 1 d . . .
C51 C 0.3022(3) 0.5714(3) 0.58034(19) 0.0249(9) Uani 1 1 d . . .
C52 C 0.3697(2) 0.6241(3) 0.55591(18) 0.0209(8) Uani 1 1 d . . .
C53 C 0.4909(2) 0.8085(3) 0.45854(17) 0.0189(8) Uani 1 1 d . . .
C54 C 0.4121(2) 0.8218(3) 0.42487(18) 0.0210(9) Uani 1 1 d . . .
C55 C 0.4000(2) 0.8584(3) 0.36152(19) 0.0225(9) Uani 1 1 d . . .
C56 C 0.4704(3) 0.8837(3) 0.32845(18) 0.0243(9) Uani 1 1 d . . .
C57 C 0.5521(2) 0.8709(3) 0.35894(18) 0.0228(9) Uani 1 1 d . . .
C58 C 0.5595(2) 0.8343(3) 0.42219(18) 0.0207(9) Uani 1 1 d . . .
C59 C 0.6282(3) 0.6280(3) 0.6230(2) 0.0340(10) Uani 1 1 d . . .
H59A H 0.5777 0.5929 0.6374 0.051 Uiso 1 1 calc R . .
H59B H 0.6426 0.6853 0.6525 0.051 Uiso 1 1 calc R . .
H59C H 0.6767 0.5809 0.6242 0.051 Uiso 1 1 calc R . .
C60 C 0.5957(3) 0.5809(3) 0.5069(2) 0.0310(10) Uani 1 1 d . . .
H60A H 0.6463 0.5369 0.5100 0.046 Uiso 1 1 calc R . .
H60B H 0.5864 0.6077 0.4620 0.046 Uiso 1 1 calc R . .
H60C H 0.5453 0.5417 0.5175 0.046 Uiso 1 1 calc R . .
Al4 Al -0.04387(7) 0.39627(9) 0.56140(5) 0.0198(3) Uani 1 1 d . . .
N4 N -0.1346(2) 0.3065(2) 0.58972(15) 0.0220(7) Uani 1 1 d . . .
H4 H -0.1865 0.3404 0.5819 0.026 Uiso 1 1 calc R . .
F46 F -0.22040(15) 0.4036(2) 0.47331(12) 0.0385(6) Uani 1 1 d . . .
F47 F -0.25843(16) 0.4623(3) 0.34808(13) 0.0576(9) Uani 1 1 d . . .
F48 F -0.13271(18) 0.5320(2) 0.27512(12) 0.0507(8) Uani 1 1 d . . .
F49 F 0.03309(16) 0.5320(2) 0.32622(11) 0.0410(7) Uani 1 1 d . . .
F50 F 0.07353(15) 0.4619(2) 0.44868(11) 0.0374(6) Uani 1 1 d . . .
F51 F 0.07117(14) 0.24536(19) 0.48253(11) 0.0338(6) Uani 1 1 d . . .
F52 F 0.22246(15) 0.15751(19) 0.51711(13) 0.0395(6) Uani 1 1 d . . .
F53 F 0.29810(15) 0.1819(2) 0.64133(13) 0.0469(7) Uani 1 1 d . . .
F54 F 0.21953(16) 0.2958(2) 0.73075(12) 0.0462(7) Uani 1 1 d . . .
F55 F 0.06899(15) 0.38364(19) 0.69676(11) 0.0340(6) Uani 1 1 d . . .
F56 F 0.09256(14) 0.55926(18) 0.57452(11) 0.0323(6) Uani 1 1 d . . .
F57 F 0.10729(15) 0.73509(18) 0.64046(12) 0.0370(6) Uani 1 1 d . . .
F58 F -0.02541(17) 0.80454(18) 0.70577(12) 0.0390(6) Uani 1 1 d . . .
F59 F -0.17242(16) 0.69486(19) 0.70674(13) 0.0434(7) Uani 1 1 d . . .
F60 F -0.18478(14) 0.51324(19) 0.64493(13) 0.0400(6) Uani 1 1 d . . .
C61 C -0.0717(3) 0.4278(3) 0.46625(19) 0.0232(9) Uani 1 1 d . . .
C62 C -0.1547(2) 0.4319(3) 0.43716(19) 0.0261(9) Uani 1 1 d . . .
C63 C -0.1772(3) 0.4637(4) 0.3741(2) 0.0332(11) Uani 1 1 d . . .
C64 C -0.1129(3) 0.4974(3) 0.3364(2) 0.0325(11) Uani 1 1 d . . .
C65 C -0.0293(3) 0.4977(3) 0.36276(19) 0.0280(10) Uani 1 1 d . . .
C66 C -0.0104(3) 0.4612(3) 0.42557(19) 0.0254(9) Uani 1 1 d . . .
C67 C 0.0633(2) 0.3192(3) 0.58766(19) 0.0225(9) Uani 1 1 d . . .
C68 C 0.1064(2) 0.2600(3) 0.54487(19) 0.0254(9) Uani 1 1 d . . .
C69 C 0.1838(3) 0.2139(3) 0.5618(2) 0.0314(10) Uani 1 1 d . . .
C70 C 0.2226(3) 0.2257(3) 0.6241(2) 0.0329(11) Uani 1 1 d . . .
C71 C 0.1821(3) 0.2834(4) 0.6695(2) 0.0332(11) Uani 1 1 d . . .
C72 C 0.1057(3) 0.3282(3) 0.64998(19) 0.0261(9) Uani 1 1 d . . .
C73 C -0.0452(2) 0.5278(3) 0.60921(18) 0.0228(9) Uani 1 1 d . . .
C74 C 0.0260(2) 0.5890(3) 0.60930(18) 0.0196(8) Uani 1 1 d . . .
C75 C 0.0344(2) 0.6800(3) 0.64114(19) 0.0257(9) Uani 1 1 d . . .
C76 C -0.0329(3) 0.7163(3) 0.67406(18) 0.0242(9) Uani 1 1 d . . .
C77 C -0.1058(3) 0.6593(3) 0.67499(19) 0.0281(10) Uani 1 1 d . . .
C78 C -0.1105(3) 0.5685(3) 0.6427(2) 0.0270(9) Uani 1 1 d . . .
C79 C -0.1245(3) 0.2810(4) 0.66127(19) 0.0309(10) Uani 1 1 d . . .
H79A H -0.1736 0.2406 0.6729 0.046 Uiso 1 1 calc R . .
H79B H -0.1215 0.3436 0.6873 0.046 Uiso 1 1 calc R . .
H79C H -0.0716 0.2420 0.6707 0.046 Uiso 1 1 calc R . .
C80 C -0.1401(3) 0.2110(3) 0.5498(2) 0.0307(10) Uani 1 1 d . . .
H80A H -0.0852 0.1751 0.5552 0.046 Uiso 1 1 calc R . .
H80B H -0.1533 0.2278 0.5032 0.046 Uiso 1 1 calc R . .
H80C H -0.1855 0.1676 0.5649 0.046 Uiso 1 1 calc R . .

loop_
_atom_site_aniso_label
_atom_site_aniso_U_11
_atom_site_aniso_U_22
_atom_site_aniso_U_33
_atom_site_aniso_U_23
_atom_site_aniso_U_13
_atom_site_aniso_U_12
Al1 0.0178(6) 0.0219(7) 0.0218(6) -0.0004(5) 0.0018(4) -0.0027(5)
N1 0.0213(18) 0.0254(19) 0.0218(17) -0.0039(14) 0.0025(13) -0.0069(15)
F1 0.0231(13) 0.0362(15) 0.0398(14) 0.0029(11) 0.0072(10) -0.0042(11)
F2 0.0494(17) 0.0503(18) 0.0409(15) 0.0104(13) 0.0117(12) -0.0155(15)
F3 0.073(2) 0.0393(17) 0.0388(16) 0.0183(13) -0.0119(14) -0.0077(15)
F4 0.0486(17) 0.0385(17) 0.0522(17) 0.0075(13) -0.0171(13) 0.0122(14)
F5 0.0246(13) 0.0420(16) 0.0428(15) -0.0003(12) 0.0018(11) 0.0028(12)
F6 0.0220(13) 0.082(2) 0.0372(15) -0.0252(14) 0.0055(11) -0.0054(14)
F7 0.0306(15) 0.089(2) 0.0347(15) -0.0182(15) -0.0017(11) -0.0164(15)
F8 0.0613(18) 0.0459(17) 0.0237(13) -0.0111(12) 0.0061(12) -0.0170(14)
F9 0.0589(18) 0.0456(17) 0.0336(15) -0.0056(12) 0.0076(12) 0.0257(14)
F10 0.0383(16) 0.0468(17) 0.0349(15) -0.0017(12) -0.0018(11) 0.0201(13)
F11 0.0336(14) 0.0458(16) 0.0233(13) 0.0025(11) 0.0016(10) -0.0128(12)
F12 0.0340(14) 0.0578(18) 0.0244(13) 0.0005(12) -0.0066(10) -0.0108(13)
F13 0.0202(12) 0.0439(16) 0.0469(15) 0.0013(12) -0.0033(10) -0.0123(12)
F14 0.0223(12) 0.0412(16) 0.0408(14) 0.0151(12) 0.0019(10) -0.0081(12)
F15 0.0303(13) 0.0406(15) 0.0279(13) 0.0131(11) -0.0039(10) -0.0042(12)
C1 0.021(2) 0.031(2) 0.018(2) -0.0078(17) -0.0008(15) -0.0059(19)
C2 0.023(2) 0.029(2) 0.022(2) 0.0016(17) -0.0007(16) 0.0005(19)
C3 0.031(2) 0.037(3) 0.023(2) 0.0006(19) 0.0052(17) -0.010(2)
C4 0.052(3) 0.030(3) 0.023(2) 0.0121(19) -0.012(2) -0.008(2)
C5 0.038(3) 0.036(3) 0.029(2) 0.000(2) -0.0135(19) 0.001(2)
C6 0.027(2) 0.030(3) 0.026(2) 0.0005(18) -0.0059(17) 0.000(2)
C7 0.034(2) 0.022(2) 0.019(2) 0.0007(16) 0.0054(17) -0.0014(19)
C8 0.022(2) 0.040(3) 0.026(2) -0.0120(19) 0.0054(17) -0.007(2)
C9 0.028(2) 0.042(3) 0.028(2) -0.004(2) 0.0017(18) -0.015(2)
C10 0.046(3) 0.030(3) 0.018(2) -0.0012(18) 0.0072(19) -0.011(2)
C11 0.042(3) 0.024(2) 0.026(2) 0.0015(18) 0.0091(19) 0.009(2)
C12 0.033(2) 0.021(2) 0.027(2) 0.0066(17) 0.0021(18) 0.0049(19)
C13 0.016(2) 0.024(2) 0.024(2) -0.0024(17) -0.0001(15) -0.0013(17)
C14 0.024(2) 0.023(2) 0.024(2) 0.0048(17) 0.0028(16) -0.0030(18)
C15 0.019(2) 0.035(3) 0.027(2) -0.0022(19) -0.0030(16) 0.0007(19)
C16 0.018(2) 0.028(2) 0.032(2) -0.0030(18) -0.0031(17) -0.0016(18)
C17 0.019(2) 0.025(2) 0.030(2) 0.0067(18) 0.0051(17) -0.0024(18)
C18 0.017(2) 0.029(2) 0.023(2) 0.0036(18) -0.0024(15) 0.0005(18)
C19 0.028(2) 0.040(3) 0.026(2) -0.011(2) 0.0065(17) 0.001(2)
C20 0.032(2) 0.026(2) 0.045(3) 0.000(2) 0.005(2) 0.001(2)
Al2 0.0175(6) 0.0232(7) 0.0208(6) 0.0005(5) 0.0008(4) -0.0014(5)
N2 0.0192(17) 0.027(2) 0.0304(19) 0.0012(15) 0.0021(13) -0.0013(15)
F16 0.0251(14) 0.0398(17) 0.0639(18) 0.0020(13) -0.0075(12) -0.0059(13)
F17 0.0496(19) 0.0435(19) 0.109(3) 0.0089(17) -0.0423(18) -0.0207(16)
F18 0.105(3) 0.0293(17) 0.081(2) -0.0068(15) -0.050(2) -0.0118(17)
F19 0.080(2) 0.0268(16) 0.067(2) -0.0064(14) -0.0019(17) 0.0094(16)
F20 0.0325(15) 0.0327(15) 0.0471(15) 0.0030(12) 0.0029(11) 0.0034(12)
F21 0.0401(15) 0.0357(15) 0.0241(12) -0.0041(11) 0.0025(10) -0.0124(12)
F22 0.0365(14) 0.0482(16) 0.0226(12) 0.0010(11) 0.0101(10) -0.0032(13)
F23 0.0256(13) 0.0460(17) 0.0391(14) 0.0112(12) 0.0070(11) -0.0106(12)
F24 0.0253(13) 0.0339(15) 0.0406(15) -0.0067(11) 0.0012(10) -0.0093(11)
F25 0.0297(13) 0.0406(15) 0.0269(13) -0.0117(11) 0.0055(10) -0.0056(11)
F26 0.0173(12) 0.0492(16) 0.0332(13) 0.0055(12) 0.0026(10) 0.0041(11)
F27 0.0312(14) 0.0452(16) 0.0334(14) 0.0008(12) -0.0117(11) 0.0133(12)
F28 0.0553(17) 0.0461(17) 0.0216(13) 0.0091(11) 0.0031(11) 0.0046(14)
F29 0.0364(15) 0.0457(17) 0.0371(14) 0.0092(12) 0.0183(11) -0.0052(13)
F30 0.0177(12) 0.0447(16) 0.0334(13) 0.0023(11) 0.0010(10) -0.0040(11)
C21 0.028(2) 0.024(2) 0.023(2) 0.0084(17) 0.0004(16) 0.0000(19)
C22 0.034(3) 0.025(2) 0.038(3) 0.013(2) -0.0107(19) -0.008(2)
C23 0.041(3) 0.033(3) 0.053(3) 0.017(2) -0.025(2) -0.013(3)
C24 0.068(4) 0.026(3) 0.044(3) 0.006(2) -0.026(3) -0.014(3)
C25 0.065(4) 0.019(3) 0.041(3) 0.004(2) -0.003(2) 0.001(3)
C26 0.032(3) 0.032(3) 0.027(2) 0.0134(19) -0.0019(18) -0.011(2)
C27 0.018(2) 0.024(2) 0.022(2) 0.0010(17) 0.0004(15) 0.0020(18)
C28 0.024(2) 0.025(2) 0.020(2) 0.0002(17) 0.0003(16) -0.0030(18)
C29 0.028(2) 0.030(2) 0.019(2) 0.0029(18) 0.0029(16) 0.006(2)
C30 0.014(2) 0.031(2) 0.031(2) 0.0035(18) 0.0056(16) -0.0023(18)
C31 0.018(2) 0.027(2) 0.032(2) -0.0018(18) -0.0051(17) -0.0003(18)
C32 0.020(2) 0.032(2) 0.021(2) -0.0001(17) 0.0020(16) 0.0041(18)
C33 0.022(2) 0.022(2) 0.021(2) 0.0033(16) 0.0002(15) 0.0037(17)
C34 0.023(2) 0.029(2) 0.022(2) 0.0007(17) 0.0032(16) 0.0029(18)
C35 0.025(2) 0.030(2) 0.024(2) 0.0007(18) -0.0049(17) 0.0091(19)
C36 0.041(3) 0.026(2) 0.016(2) -0.0019(17) 0.0000(18) 0.005(2)
C37 0.033(2) 0.023(2) 0.027(2) 0.0030(18) 0.0087(18) -0.0007(19)
C38 0.022(2) 0.023(2) 0.022(2) 0.0025(17) 0.0009(16) 0.0018(18)
C39 0.027(2) 0.029(3) 0.035(2) -0.0032(19) -0.0006(18) -0.002(2)
C40 0.032(2) 0.034(3) 0.035(3) 0.004(2) -0.0035(19) 0.002(2)
Al3 0.0170(6) 0.0207(6) 0.0196(6) 0.0002(5) 0.0015(4) -0.0004(5)
N3 0.0204(17) 0.0191(18) 0.0254(18) 0.0006(14) 0.0011(13) -0.0010(14)
F31 0.0199(12) 0.0341(15) 0.0400(14) -0.0035(11) 0.0025(10) -0.0031(11)
F32 0.0318(14) 0.0377(16) 0.0482(15) 0.0030(12) -0.0147(11) -0.0144(12)
F33 0.0552(18) 0.0247(15) 0.0550(17) -0.0066(12) -0.0280(13) -0.0051(13)
F34 0.0496(17) 0.0311(15) 0.0540(17) -0.0113(13) -0.0038(13) 0.0125(14)
F35 0.0240(13) 0.0300(14) 0.0413(14) -0.0008(11) 0.0026(10) 0.0016(11)
F36 0.0374(14) 0.0398(15) 0.0234(12) -0.0048(11) -0.0003(10) -0.0171(12)
F37 0.0493(16) 0.0560(18) 0.0188(12) -0.0022(11) 0.0105(11) -0.0179(14)
F38 0.0323(14) 0.0439(16) 0.0369(14) 0.0035(12) 0.0105(11) -0.0169(13)
F39 0.0227(12) 0.0332(14) 0.0364(14) -0.0089(11) 0.0028(10) -0.0093(11)
F40 0.0266(13) 0.0349(14) 0.0224(12) -0.0073(10) 0.0073(9) -0.0046(11)
F41 0.0166(12) 0.0384(15) 0.0336(13) 0.0059(11) 0.0072(9) 0.0024(11)
F42 0.0238(13) 0.0368(15) 0.0352(14) 0.0046(11) -0.0062(10) 0.0076(11)
F43 0.0405(15) 0.0395(16) 0.0251(13) 0.0098(11) -0.0001(10) 0.0087(12)
F44 0.0285(13) 0.0376(15) 0.0287(13) 0.0050(11) 0.0096(10) -0.0055(11)
F45 0.0154(12) 0.0373(15) 0.0302(13) 0.0018(10) 0.0001(9) -0.0038(10)
C41 0.018(2) 0.027(2) 0.021(2) 0.0041(17) 0.0044(15) 0.0014(18)
C42 0.023(2) 0.024(2) 0.024(2) 0.0007(17) -0.0002(16) -0.0021(19)
C43 0.021(2) 0.033(3) 0.030(2) 0.0063(19) -0.0095(17) -0.010(2)
C44 0.045(3) 0.017(2) 0.030(2) 0.0040(18) -0.0139(19) -0.010(2)
C45 0.042(3) 0.022(2) 0.028(2) -0.0036(18) -0.0030(18) 0.005(2)
C46 0.021(2) 0.028(2) 0.024(2) 0.0042(17) -0.0048(16) -0.0055(19)
C47 0.018(2) 0.023(2) 0.023(2) 0.0013(17) 0.0044(15) 0.0031(17)
C48 0.025(2) 0.031(2) 0.018(2) 0.0012(18) -0.0038(16) -0.0093(19)
C49 0.030(2) 0.029(2) 0.019(2) 0.0049(17) 0.0029(16) -0.0009(19)
C50 0.020(2) 0.031(3) 0.028(2) 0.0054(18) 0.0073(17) -0.0040(19)
C51 0.022(2) 0.023(2) 0.029(2) -0.0016(17) -0.0035(16) 0.0005(18)
C52 0.019(2) 0.023(2) 0.021(2) -0.0002(17) 0.0030(15) 0.0017(18)
C53 0.022(2) 0.012(2) 0.022(2) -0.0031(15) -0.0004(15) 0.0050(16)
C54 0.017(2) 0.021(2) 0.025(2) -0.0001(17) 0.0070(16) 0.0012(17)
C55 0.018(2) 0.019(2) 0.030(2) 0.0003(17) -0.0047(16) 0.0075(17)
C56 0.027(2) 0.027(2) 0.019(2) 0.0036(17) 0.0011(16) 0.0038(19)
C57 0.023(2) 0.023(2) 0.024(2) 0.0032(17) 0.0084(16) -0.0012(18)
C58 0.019(2) 0.023(2) 0.020(2) -0.0027(16) 0.0000(15) 0.0002(17)
C59 0.035(3) 0.029(3) 0.037(3) 0.008(2) -0.0053(19) 0.002(2)
C60 0.026(2) 0.027(2) 0.040(3) -0.0066(19) 0.0027(18) 0.001(2)
Al4 0.0165(6) 0.0230(7) 0.0202(6) -0.0002(5) 0.0025(4) 0.0007(5)
N4 0.0196(17) 0.0234(19) 0.0232(17) 0.0023(14) 0.0036(13) 0.0058(15)
F46 0.0232(13) 0.0549(18) 0.0381(14) 0.0167(12) 0.0077(10) 0.0088(12)
F47 0.0288(15) 0.099(3) 0.0435(16) 0.0261(16) -0.0051(12) 0.0190(16)
F48 0.0602(18) 0.067(2) 0.0258(14) 0.0197(13) 0.0078(12) 0.0157(16)
F49 0.0508(16) 0.0438(17) 0.0306(14) 0.0052(12) 0.0163(11) -0.0112(14)
F50 0.0279(14) 0.0544(18) 0.0302(14) -0.0003(12) 0.0046(10) -0.0159(13)
F51 0.0281(13) 0.0404(16) 0.0329(14) -0.0160(11) 0.0015(10) 0.0016(12)
F52 0.0290(14) 0.0334(15) 0.0578(17) -0.0068(12) 0.0150(12) 0.0076(12)
F53 0.0204(13) 0.0592(19) 0.0613(18) 0.0200(14) 0.0030(12) 0.0185(13)
F54 0.0335(15) 0.071(2) 0.0318(14) 0.0148(13) -0.0091(11) 0.0086(14)
F55 0.0335(14) 0.0454(16) 0.0233(12) -0.0014(11) 0.0030(10) 0.0077(12)
F56 0.0244(13) 0.0349(14) 0.0393(14) -0.0024(11) 0.0137(10) -0.0027(11)
F57 0.0316(14) 0.0315(15) 0.0485(16) -0.0031(11) 0.0071(11) -0.0113(12)
F58 0.0531(17) 0.0233(14) 0.0413(15) -0.0085(11) 0.0085(12) -0.0009(12)
F59 0.0372(15) 0.0340(15) 0.0621(18) -0.0100(13) 0.0237(13) 0.0035(13)
F60 0.0194(13) 0.0313(15) 0.0713(18) -0.0146(13) 0.0158(12) -0.0011(11)
C61 0.030(2) 0.015(2) 0.025(2) 0.0011(16) 0.0083(17) 0.0039(18)
C62 0.021(2) 0.032(3) 0.025(2) 0.0105(18) 0.0062(17) 0.0056(19)
C63 0.026(2) 0.042(3) 0.032(2) 0.006(2) 0.0043(18) 0.012(2)
C64 0.038(3) 0.036(3) 0.024(2) 0.0092(19) 0.0084(19) 0.013(2)
C65 0.040(3) 0.023(2) 0.023(2) -0.0012(18) 0.0145(18) -0.001(2)
C66 0.026(2) 0.024(2) 0.027(2) -0.0050(17) 0.0032(17) -0.0009(18)
C67 0.020(2) 0.023(2) 0.025(2) 0.0008(17) 0.0062(16) -0.0017(17)
C68 0.018(2) 0.028(2) 0.030(2) -0.0008(18) 0.0035(16) -0.0037(19)
C69 0.024(2) 0.025(2) 0.047(3) -0.001(2) 0.0119(19) 0.0030(19)
C70 0.016(2) 0.035(3) 0.047(3) 0.017(2) 0.0031(19) 0.010(2)
C71 0.024(2) 0.043(3) 0.032(2) 0.011(2) -0.0034(18) 0.000(2)
C72 0.024(2) 0.030(3) 0.024(2) 0.0013(18) 0.0029(17) -0.0015(19)
C73 0.023(2) 0.022(2) 0.023(2) 0.0006(17) -0.0011(15) 0.0023(18)
C74 0.020(2) 0.020(2) 0.019(2) 0.0007(15) 0.0009(15) 0.0020(17)
C75 0.021(2) 0.027(2) 0.027(2) 0.0059(18) -0.0074(17) -0.0046(19)
C76 0.031(2) 0.019(2) 0.023(2) -0.0053(17) 0.0040(17) 0.0012(18)
C77 0.032(2) 0.028(2) 0.025(2) 0.0006(18) 0.0061(17) 0.007(2)
C78 0.024(2) 0.022(2) 0.036(2) 0.0018(18) 0.0073(17) 0.0002(19)
C79 0.029(2) 0.038(3) 0.027(2) 0.0092(19) 0.0049(17) 0.001(2)
C80 0.027(2) 0.022(2) 0.043(3) -0.0016(19) 0.0036(19) -0.0047(19)

loop_
_atom_type_symbol
_atom_type_description
_atom_type_scat_dispersion_real
_atom_type_scat_dispersion_imag
_atom_type_scat_source
C C 0.0033 0.0016 'International Tables Vol C Tables 4.2.6.8 and 6.1.1.4'
H H 0.0000 0.0000 'International Tables Vol C Tables 4.2.6.8 and 6.1.1.4'
N N 0.0061 0.0033 'International Tables Vol C Tables 4.2.6.8 and 6.1.1.4'
F F 0.0171 0.0103 'International Tables Vol C Tables 4.2.6.8 and 6.1.1.4'
Al Al 0.0645 0.0514 'International Tables Vol C Tables 4.2.6.8 and 6.1.1.4'

loop_
_geom_angle_atom_site_label_1
_geom_angle_atom_site_label_2
_geom_angle_atom_site_label_3
_geom_angle
_geom_angle_site_symmetry_1
_geom_angle_site_symmetry_3
_geom_angle_publ_flag
N1 Al1 C13 103.20(15) . . ?
N1 Al1 C7 105.80(15) . . ?
C13 Al1 C7 119.34(16) . . ?
N1 Al1 C1 108.56(15) . . ?
C13 Al1 C1 111.11(16) . . ?
C7 Al1 C1 108.18(16) . . ?
C20 N1 C19 110.0(3) . . ?
C20 N1 Al1 111.2(2) . . ?
C19 N1 Al1 113.6(2) . . ?
C2 C1 C6 115.0(4) . . ?
C2 C1 Al1 123.6(3) . . ?
C6 C1 Al1 121.4(3) . . ?
F1 C2 C1 120.0(4) . . ?
F1 C2 C3 116.1(4) . . ?
C1 C2 C3 123.9(4) . . ?
F2 C3 C4 119.6(4) . . ?
F2 C3 C2 122.0(4) . . ?
C4 C3 C2 118.3(4) . . ?
F3 C4 C3 120.4(4) . . ?
F3 C4 C5 119.5(4) . . ?
C3 C4 C5 120.1(4) . . ?
F4 C5 C6 121.0(4) . . ?
F4 C5 C4 120.4(4) . . ?
C6 C5 C4 118.4(4) . . ?
C5 C6 F5 117.2(4) . . ?
C5 C6 C1 124.1(4) . . ?
F5 C6 C1 118.6(4) . . ?
C12 C7 C8 114.8(4) . . ?
C12 C7 Al1 120.0(3) . . ?
C8 C7 Al1 124.7(3) . . ?
F6 C8 C9 116.4(4) . . ?
F6 C8 C7 120.2(3) . . ?
C9 C8 C7 123.3(4) . . ?
F7 C9 C10 119.6(4) . . ?
F7 C9 C8 121.0(4) . . ?
C10 C9 C8 119.4(4) . . ?
F8 C10 C9 120.0(4) . . ?
F8 C10 C11 120.2(4) . . ?
C9 C10 C11 119.7(4) . . ?
F9 C11 C12 121.0(4) . . ?
F9 C11 C10 120.0(4) . . ?
C12 C11 C10 119.0(4) . . ?
F10 C12 C7 118.7(4) . . ?
F10 C12 C11 117.5(4) . . ?
C7 C12 C11 123.7(4) . . ?
C14 C13 C18 113.6(3) . . ?
C14 C13 Al1 123.1(3) . . ?
C18 C13 Al1 123.3(3) . . ?
F11 C14 C15 116.0(3) . . ?
F11 C14 C13 118.9(3) . . ?
C15 C14 C13 125.1(4) . . ?
F12 C15 C14 121.7(4) . . ?
F12 C15 C16 119.3(4) . . ?
C14 C15 C16 119.0(4) . . ?
F13 C16 C15 121.0(3) . . ?
F13 C16 C17 120.0(4) . . ?
C15 C16 C17 119.0(4) . . ?
F14 C17 C18 121.6(3) . . ?
F14 C17 C16 119.1(3) . . ?
C18 C17 C16 119.4(4) . . ?
F15 C18 C17 116.8(3) . . ?
F15 C18 C13 119.2(3) . . ?
C17 C18 C13 124.0(3) . . ?
N2 Al2 C27 102.28(15) . . ?
N2 Al2 C33 108.22(15) . . ?
C27 Al2 C33 114.24(16) . . ?
N2 Al2 C21 104.63(15) . . ?
C27 Al2 C21 118.50(16) . . ?
C33 Al2 C21 107.94(16) . . ?
C39 N2 C40 111.2(3) . . ?
C39 N2 Al2 115.8(2) . . ?
C40 N2 Al2 109.9(2) . . ?
C26 C21 C22 114.9(4) . . ?
C26 C21 Al2 118.7(3) . . ?
C22 C21 Al2 126.4(3) . . ?
F16 C22 C21 120.6(4) . . ?
F16 C22 C23 115.9(4) . . ?
C21 C22 C23 123.5(5) . . ?
F17 C23 C24 119.1(4) . . ?
F17 C23 C22 121.5(5) . . ?
C24 C23 C22 119.4(4) . . ?
F18 C24 C23 121.0(5) . . ?
F18 C24 C25 119.4(5) . . ?
C23 C24 C25 119.6(4) . . ?
F19 C25 C26 122.2(5) . . ?
F19 C25 C24 119.8(4) . . ?
C26 C25 C24 118.0(5) . . ?
F20 C26 C25 116.8(4) . . ?
F20 C26 C21 118.5(4) . . ?
C25 C26 C21 124.6(4) . . ?
C32 C27 C28 113.7(3) . . ?
C32 C27 Al2 122.5(3) . . ?
C28 C27 Al2 123.7(3) . . ?
F21 C28 C29 116.5(3) . . ?
F21 C28 C27 119.6(3) . . ?
C29 C28 C27 123.9(4) . . ?
F22 C29 C28 120.8(4) . . ?
F22 C29 C30 119.0(4) . . ?
C28 C29 C30 120.1(4) . . ?
F23 C30 C29 120.3(4) . . ?
F23 C30 C31 120.3(4) . . ?
C29 C30 C31 119.3(4) . . ?
F24 C31 C32 121.9(4) . . ?
F24 C31 C30 120.2(4) . . ?
C32 C31 C30 117.9(4) . . ?
F25 C32 C27 119.5(3) . . ?
F25 C32 C31 115.5(3) . . ?
C27 C32 C31 125.0(4) . . ?
C34 C33 C38 114.4(3) . . ?
C34 C33 Al2 126.3(3) . . ?
C38 C33 Al2 119.1(3) . . ?
F26 C34 C35 116.0(3) . . ?
F26 C34 C33 120.1(3) . . ?
C35 C34 C33 123.9(4) . . ?
F27 C35 C36 119.8(4) . . ?
F27 C35 C34 121.0(4) . . ?
C36 C35 C34 119.2(4) . . ?
F28 C36 C35 119.3(4) . . ?
F28 C36 C37 121.0(4) . . ?
C35 C36 C37 119.8(4) . . ?
F29 C37 C36 119.9(4) . . ?
F29 C37 C38 121.3(4) . . ?
C36 C37 C38 118.7(4) . . ?
F30 C38 C37 117.7(3) . . ?
F30 C38 C33 118.3(3) . . ?
C37 C38 C33 124.0(4) . . ?
N3 Al3 C41 103.80(15) . . ?
N3 Al3 C47 103.97(15) . . ?
C41 Al3 C47 118.06(16) . . ?
N3 Al3 C53 107.06(14) . . ?
C41 Al3 C53 107.76(16) . . ?
C47 Al3 C53 114.97(16) . . ?
C60 N3 C59 111.1(3) . . ?
C60 N3 Al3 115.6(2) . . ?
C59 N3 Al3 109.4(2) . . ?
C46 C41 C42 114.0(4) . . ?
C46 C41 Al3 117.9(3) . . ?
C42 C41 Al3 127.7(3) . . ?
F31 C42 C43 116.6(3) . . ?
F31 C42 C41 119.3(4) . . ?
C43 C42 C41 124.1(4) . . ?
F32 C43 C44 119.8(4) . . ?
F32 C43 C42 121.2(4) . . ?
C44 C43 C42 118.9(4) . . ?
F33 C44 C43 120.3(4) . . ?
F33 C44 C45 119.9(4) . . ?
C43 C44 C45 119.7(4) . . ?
F34 C45 C46 121.2(4) . . ?
F34 C45 C44 119.8(4) . . ?
C46 C45 C44 119.0(4) . . ?
F35 C46 C41 118.4(4) . . ?
F35 C46 C45 117.3(4) . . ?
C41 C46 C45 124.2(4) . . ?
C52 C47 C48 114.3(3) . . ?
C52 C47 Al3 121.8(3) . . ?
C48 C47 Al3 123.9(3) . . ?
F36 C48 C49 116.2(3) . . ?
F36 C48 C47 120.0(3) . . ?
C49 C48 C47 123.8(4) . . ?
F37 C49 C48 121.3(4) . . ?
F37 C49 C50 119.1(3) . . ?
C48 C49 C50 119.5(4) . . ?
F38 C50 C51 120.1(4) . . ?
F38 C50 C49 120.1(3) . . ?
C51 C50 C49 119.8(4) . . ?
F39 C51 C50 121.1(4) . . ?
F39 C51 C52 120.7(3) . . ?
C50 C51 C52 118.1(4) . . ?
F40 C52 C47 119.4(3) . . ?
F40 C52 C51 116.1(3) . . ?
C47 C52 C51 124.5(3) . . ?
C54 C53 C58 113.7(3) . . ?
C54 C53 Al3 127.8(3) . . ?
C58 C53 Al3 118.3(3) . . ?
F41 C54 C53 119.7(3) . . ?
F41 C54 C55 115.9(3) . . ?
C53 C54 C55 124.3(4) . . ?
F42 C55 C56 119.9(3) . . ?
F42 C55 C54 120.9(4) . . ?
C56 C55 C54 119.2(3) . . ?
F43 C56 C55 120.3(3) . . ?
F43 C56 C57 119.9(3) . . ?
C55 C56 C57 119.8(3) . . ?
F44 C57 C58 122.3(3) . . ?
F44 C57 C56 119.7(3) . . ?
C58 C57 C56 118.0(3) . . ?
F45 C58 C57 116.9(3) . . ?
F45 C58 C53 118.1(3) . . ?
C57 C58 C53 125.0(4) . . ?
N4 Al4 C73 110.25(15) . . ?
N4 Al4 C61 107.61(16) . . ?
C73 Al4 C61 106.38(16) . . ?
N4 Al4 C67 102.98(15) . . ?
C73 Al4 C67 110.75(16) . . ?
C61 Al4 C67 118.70(16) . . ?
C79 N4 C80 109.6(3) . . ?
C79 N4 Al4 113.5(2) . . ?
C80 N4 Al4 111.1(2) . . ?
C66 C61 C62 113.7(4) . . ?
C66 C61 Al4 122.5(3) . . ?
C62 C61 Al4 123.2(3) . . ?
F46 C62 C63 116.1(3) . . ?
F46 C62 C61 118.7(3) . . ?
C63 C62 C61 125.1(4) . . ?
F47 C63 C62 122.2(4) . . ?
F47 C63 C64 119.6(4) . . ?
C62 C63 C64 118.2(4) . . ?
F48 C64 C65 120.3(4) . . ?
F48 C64 C63 120.0(4) . . ?
C65 C64 C63 119.7(4) . . ?
F49 C65 C64 119.5(4) . . ?
F49 C65 C66 121.1(4) . . ?
C64 C65 C66 119.3(4) . . ?
F50 C66 C65 116.7(4) . . ?
F50 C66 C61 119.3(3) . . ?
C65 C66 C61 123.9(4) . . ?
C68 C67 C72 113.6(4) . . ?
C68 C67 Al4 124.0(3) . . ?
C72 C67 Al4 122.1(3) . . ?
F51 C68 C69 117.1(4) . . ?
F51 C68 C67 119.1(3) . . ?
C69 C68 C67 123.8(4) . . ?
F52 C69 C70 119.7(4) . . ?
F52 C69 C68 120.5(4) . . ?
C70 C69 C68 119.9(4) . . ?
F53 C70 C69 120.7(4) . . ?
F53 C70 C71 120.2(4) . . ?
C69 C70 C71 119.1(4) . . ?
F54 C71 C72 121.7(4) . . ?
F54 C71 C70 119.6(4) . . ?
C72 C71 C70 118.6(4) . . ?
F55 C72 C71 115.9(4) . . ?
F55 C72 C67 119.1(3) . . ?
C71 C72 C67 125.0(4) . . ?
C74 C73 C78 113.6(4) . . ?
C74 C73 Al4 118.2(3) . . ?
C78 C73 Al4 128.1(3) . . ?
F56 C74 C75 116.8(3) . . ?
F56 C74 C73 118.8(3) . . ?
C75 C74 C73 124.4(4) . . ?
F57 C75 C74 121.2(4) . . ?
F57 C75 C76 119.6(4) . . ?
C74 C75 C76 119.2(4) . . ?
F58 C76 C77 121.0(4) . . ?
F58 C76 C75 119.9(4) . . ?
C77 C76 C75 119.1(4) . . ?
F59 C77 C78 121.3(4) . . ?
F59 C77 C76 119.4(4) . . ?
C78 C77 C76 119.3(4) . . ?
C77 C78 F60 117.6(4) . . ?
C77 C78 C73 124.4(4) . . ?
F60 C78 C73 118.0(4) . . ?

loop_
_geom_bond_atom_site_label_1
_geom_bond_atom_site_label_2
_geom_bond_distance
_geom_bond_site_symmetry_2
_geom_bond_publ_flag
Al1 N1 1.967(3) . ?
Al1 C13 1.999(4) . ?
Al1 C7 2.006(4) . ?
Al1 C1 2.005(4) . ?
N1 C20 1.496(5) . ?
N1 C19 1.507(5) . ?
F1 C2 1.364(5) . ?
F2 C3 1.337(5) . ?
F3 C4 1.348(5) . ?
F4 C5 1.350(5) . ?
F5 C6 1.365(5) . ?
F6 C8 1.353(5) . ?
F7 C9 1.343(5) . ?
F8 C10 1.341(5) . ?
F9 C11 1.343(5) . ?
F10 C12 1.354(5) . ?
F11 C14 1.364(4) . ?
F12 C15 1.343(4) . ?
F13 C16 1.345(4) . ?
F14 C17 1.350(4) . ?
F15 C18 1.353(4) . ?
C1 C2 1.370(5) . ?
C1 C6 1.374(6) . ?
C2 C3 1.377(6) . ?
C3 C4 1.377(6) . ?
C4 C5 1.381(6) . ?
C5 C6 1.366(6) . ?
C7 C12 1.372(6) . ?
C7 C8 1.388(6) . ?
C8 C9 1.381(6) . ?
C9 C10 1.359(6) . ?
C10 C11 1.381(6) . ?
C11 C12 1.380(6) . ?
C13 C14 1.379(5) . ?
C13 C18 1.391(5) . ?
C14 C15 1.368(5) . ?
C15 C16 1.377(6) . ?
C16 C17 1.387(6) . ?
C17 C18 1.371(5) . ?
Al2 N2 1.983(3) . ?
Al2 C27 1.994(4) . ?
Al2 C33 1.998(4) . ?
Al2 C21 2.006(4) . ?
N2 C39 1.482(5) . ?
N2 C40 1.500(5) . ?
F16 C22 1.352(5) . ?
F17 C23 1.349(5) . ?
F18 C24 1.341(5) . ?
F19 C25 1.344(6) . ?
F20 C26 1.360(5) . ?
F21 C28 1.356(4) . ?
F22 C29 1.353(4) . ?
F23 C30 1.342(4) . ?
F24 C31 1.338(4) . ?
F25 C32 1.362(4) . ?
F26 C34 1.369(4) . ?
F27 C35 1.351(4) . ?
F28 C36 1.340(4) . ?
F29 C37 1.351(5) . ?
F30 C38 1.359(4) . ?
C21 C26 1.376(6) . ?
C21 C22 1.375(6) . ?
C22 C23 1.377(7) . ?
C23 C24 1.370(8) . ?
C24 C25 1.397(7) . ?
C25 C26 1.369(6) . ?
C27 C32 1.381(5) . ?
C27 C28 1.390(5) . ?
C28 C29 1.366(6) . ?
C29 C30 1.369(6) . ?
C30 C31 1.390(6) . ?
C31 C32 1.384(6) . ?
C33 C34 1.371(5) . ?
C33 C38 1.384(5) . ?
C34 C35 1.376(5) . ?
C35 C36 1.371(6) . ?
C36 C37 1.370(6) . ?
C37 C38 1.377(5) . ?
Al3 N3 1.963(3) . ?
Al3 C41 1.990(4) . ?
Al3 C47 1.995(4) . ?
Al3 C53 2.003(4) . ?
N3 C60 1.483(5) . ?
N3 C59 1.496(5) . ?
F31 C42 1.358(5) . ?
F32 C43 1.340(4) . ?
F33 C44 1.339(5) . ?
F34 C45 1.345(5) . ?
F35 C46 1.363(4) . ?
F36 C48 1.356(4) . ?
F37 C49 1.349(4) . ?
F38 C50 1.343(4) . ?
F39 C51 1.341(4) . ?
F40 C52 1.357(4) . ?
F41 C54 1.361(4) . ?
F42 C55 1.347(4) . ?
F43 C56 1.340(4) . ?
F44 C57 1.340(4) . ?
F45 C58 1.364(4) . ?
C41 C46 1.379(6) . ?
C41 C42 1.389(5) . ?
C42 C43 1.376(6) . ?
C43 C44 1.371(6) . ?
C44 C45 1.379(6) . ?
C45 C46 1.373(6) . ?
C47 C52 1.380(5) . ?
C47 C48 1.381(5) . ?
C48 C49 1.370(5) . ?
C49 C50 1.378(6) . ?
C50 C51 1.375(6) . ?
C51 C52 1.388(5) . ?
C53 C54 1.375(5) . ?
C53 C58 1.392(5) . ?
C54 C55 1.375(5) . ?
C55 C56 1.376(6) . ?
C56 C57 1.387(5) . ?
C57 C58 1.371(5) . ?
Al4 N4 1.969(3) . ?
Al4 C73 1.991(4) . ?
Al4 C61 1.994(4) . ?
Al4 C67 1.998(4) . ?
N4 C79 1.490(5) . ?
N4 C80 1.498(5) . ?
F46 C62 1.363(4) . ?
F47 C63 1.338(5) . ?
F48 C64 1.341(5) . ?
F49 C65 1.351(4) . ?
F50 C66 1.360(5) . ?
F51 C68 1.356(4) . ?
F52 C69 1.354(5) . ?
F53 C70 1.337(4) . ?
F54 C71 1.344(5) . ?
F55 C72 1.363(4) . ?
F56 C74 1.362(4) . ?
F57 C75 1.354(5) . ?
F58 C76 1.332(4) . ?
F59 C77 1.353(5) . ?
F60 C78 1.376(5) . ?
C61 C66 1.386(5) . ?
C61 C62 1.385(5) . ?
C62 C63 1.369(6) . ?
C63 C64 1.385(6) . ?
C64 C65 1.374(6) . ?
C65 C66 1.376(6) . ?
C67 C68 1.384(5) . ?
C67 C72 1.389(5) . ?
C68 C69 1.375(6) . ?
C69 C70 1.371(6) . ?
C70 C71 1.389(6) . ?
C71 C72 1.363(6) . ?
C73 C74 1.376(5) . ?
C73 C78 1.381(5) . ?
C74 C75 1.366(6) . ?
C75 C76 1.377(6) . ?
C76 C77 1.367(6) . ?
C77 C78 1.366(6) . ?

loop_
_geom_hbond_atom_site_label_D
_geom_hbond_atom_site_label_H
_geom_hbond_atom_site_label_A
_geom_hbond_distance_DH
_geom_hbond_distance_HA
_geom_hbond_distance_DA
_geom_hbond_angle_DHA
_geom_hbond_site_symmetry_A
N1 H1 F26 0.93 2.34 3.114(4) 140.0 1_656
N1 H1 F6 0.93 2.36 2.916(4) 118.2 .
N1 H1 F1 0.93 2.49 3.001(4) 115.2 .
N2 H2 F16 0.93 2.20 2.929(4) 134.3 .
N2 H2 F14 0.93 2.55 3.283(4) 136.5 1_554
N3 H3 F31 0.93 2.26 2.906(4) 126.2 .
N3 H3 F52 0.93 2.38 3.107(4) 134.6 2_656
N3 H3 F45 0.93 2.47 3.013(4) 117.6 .
N4 H4 F46 0.93 2.38 2.925(4) 117.1 .
N4 H4 F41 0.93 2.51 3.266(4) 139.0 2_546
N4 H4 F60 0.93 2.62 3.076(4) 111.2 .
